data_2209954
loop_
_publ_author_name
'Ying Chang'
'Gang Xu'
'Qin-Shi Zhao'
'Yang Lu'
'Qi-Tai Zheng'

_publ_section_title 10-Acetonyl-10-hydroxy-1,6-dimethyl-1,2,10,11-tetrahydrophenanthro[1,2-<i>b</i>]furan-11-one
_journal_coeditor_code NC2018
_journal_issue 8
_journal_name_full 'Acta Crystallographica Section E'
_journal_page_first o3235
_journal_page_last o3236
_journal_paper_doi 10.1107/S1600536806025438
_journal_volume 62
_journal_year 2006
_chemical_formula_iupac 'C21 H20 O4'
_chemical_formula_moiety 'C21 H20 O4'
_chemical_formula_sum 'C21 H20 O4'
_chemical_formula_weight 336.37
_chemical_name_common 'danshenol A'
_chemical_name_systematic
;
10-Acetonyl-10-hydroxy-1,6-dimethyl-1,2,10,11-
tetrahydrophenanthro[1,2-b]furan-11-one
;
_space_group_IT_number 4
_symmetry_cell_setting monoclinic
_symmetry_space_group_name_Hall 'P 2yb'
_symmetry_space_group_name_H-M 'P 1 21 1'
_atom_sites_solution_hydrogens geom
_atom_sites_solution_primary direct
_atom_sites_solution_secondary difmap
_audit_creation_method SHELXL-97
_cell_angle_alpha 90.00
_cell_angle_beta 102.75(3)
_cell_angle_gamma 90.00
_cell_formula_units_Z 2
_cell_length_a 7.5180(15)
_cell_length_b 6.7150(13)
_cell_length_c 17.161(3)
_cell_measurement_reflns_used 1930
_cell_measurement_temperature 295(2)
_cell_measurement_theta_max 27.21
_cell_measurement_theta_min 2.43
_cell_volume 845.0(3)
_computing_cell_refinement 'SCALEPACK (Otwinowski & Minor, 1997)'
_computing_data_collection 'DENZO (Otwinowski & Minor, 1997)'
_computing_data_reduction SCALEPACK
_computing_molecular_graphics 'ORTEPII (Johnson, 1976) and PLUTON (Spek, 2003)'
_computing_publication_material SHELXL97
_computing_structure_refinement 'SHELXL97 (Sheldrick, 1997)'
_computing_structure_solution 'SHELXS97 (Sheldrick, 1997)'
_diffrn_ambient_temperature 295(2)
_diffrn_measured_fraction_theta_full 0.978
_diffrn_measured_fraction_theta_max 0.945
_diffrn_measurement_device_type 'MAC DIP 2030K'
_diffrn_measurement_method \w
_diffrn_radiation_monochromator graphite
_diffrn_radiation_source 'rotate anode'
_diffrn_radiation_type MoK\a
_diffrn_radiation_wavelength 0.71073
_diffrn_reflns_av_R_equivalents 0.0482
_diffrn_reflns_av_sigmaI/netI 0.0144
_diffrn_reflns_limit_h_max 9
_diffrn_reflns_limit_h_min -9
_diffrn_reflns_limit_k_max 7
_diffrn_reflns_limit_k_min -7
_diffrn_reflns_limit_l_max 21
_diffrn_reflns_limit_l_min -21
_diffrn_reflns_number 7044
_diffrn_reflns_theta_full 25.00
_diffrn_reflns_theta_max 27.21
_diffrn_reflns_theta_min 2.43
_diffrn_standards_interval_count 0
_diffrn_standards_interval_time 0
_diffrn_standards_number 0
_exptl_absorpt_coefficient_mu 0.091
_exptl_absorpt_correction_type none
_exptl_crystal_colour colorless
_exptl_crystal_density_diffrn 1.322
_exptl_crystal_density_method 'not measured'
_exptl_crystal_description column
_exptl_crystal_F_000 356
_exptl_crystal_size_max 0.30
_exptl_crystal_size_mid 0.15
_exptl_crystal_size_min 0.10
_refine_diff_density_max 0.284
_refine_diff_density_min -0.216
_refine_ls_extinction_coef 0.081(15)
_refine_ls_extinction_expression Fc^*^=kFc[1+0.001xFc^2^\l^3^/sin(2\q)]^-1/4^
_refine_ls_extinction_method SHELXL97
_refine_ls_goodness_of_fit_ref 1.091
_refine_ls_hydrogen_treatment constr
_refine_ls_matrix_type full
_refine_ls_number_parameters 227
_refine_ls_number_reflns 1930
_refine_ls_number_restraints 2
_refine_ls_restrained_S_all 1.111
_refine_ls_R_factor_all 0.0661
_refine_ls_R_factor_gt 0.0649
_refine_ls_shift/su_max 0.002
_refine_ls_shift/su_mean 0.000
_refine_ls_structure_factor_coef Fsqd
_refine_ls_weighting_details 'calc w=1/[\s^2^(Fo^2^)+(0.1047P)^2^+0.3521P] where P=(Fo^2^+2Fc^2^)/3'
_refine_ls_weighting_scheme calc
_refine_ls_wR_factor_gt 0.1766
_refine_ls_wR_factor_ref 0.1789
_reflns_number_gt 1894
_reflns_number_total 1930
_reflns_threshold_expression I>2\s(I)
_cod_data_source_file nc2018.cif
_cod_data_source_block I
_cod_original_sg_symbol_H-M 'P 21'
_cod_database_code 2209954
_cod_database_fobs_code 2209954

loop_
_symmetry_equiv_pos_as_xyz
'x, y, z'
'-x, y+1/2, -z'

loop_
_atom_site_type_symbol
_atom_site_label
_atom_site_fract_x
_atom_site_fract_y
_atom_site_fract_z
_atom_site_U_iso_or_equiv
_atom_site_adp_type
_atom_site_calc_flag
_atom_site_refinement_flags
_atom_site_occupancy
O O1 0.8139(3) -0.1269(4) 0.25560(16) 0.0497(7) Uani d . 1
O O2 0.1522(3) 0.0997(5) 0.27739(14) 0.0479(7) Uani d . 1
H H2A 0.0550 0.1287 0.2472 0.072 Uiso calc R 1
O O3 -0.0940(6) 0.2250(12) 0.1253(3) 0.033(2) Uani d D 1
O O4 0.1899(3) -0.1879(5) 0.17424(19) 0.0567(8) Uani d . 1
C C1 0.2721(5) 0.4906(6) 0.3341(2) 0.0479(9) Uani d . 1
H H1A 0.1644 0.4337 0.3057 0.058 Uiso calc R 1
C C2 0.2657(6) 0.6661(8) 0.3733(2) 0.0569(10) Uani d . 1
H H2B 0.1539 0.7289 0.3697 0.068 Uiso calc R 1
C C3 0.4236(6) 0.7535(7) 0.4187(2) 0.0564(10) Uani d . 1
H H3B 0.4146 0.8723 0.4454 0.068 Uiso calc R 1
C C4 0.5921(6) 0.6672(7) 0.4247(2) 0.0517(9) Uani d . 1
C C5 0.6041(5) 0.4828(6) 0.3837(2) 0.0440(8) Uani d . 1
C C6 0.7749(5) 0.3887(8) 0.3876(2) 0.0532(10) Uani d . 1
H H6A 0.8793 0.4447 0.4192 0.064 Uiso calc R 1
C C7 0.7902(5) 0.2187(7) 0.3463(2) 0.0498(9) Uani d . 1
H H7A 0.9037 0.1595 0.3503 0.060 Uiso calc R 1
C C8 0.6319(4) 0.1320(6) 0.29697(18) 0.0389(7) Uani d . 1
C C9 0.4595(4) 0.2136(5) 0.29251(18) 0.0369(7) Uani d . 1
C C10 0.4427(4) 0.3920(6) 0.33581(19) 0.0411(8) Uani d . 1
C C11 0.2953(4) 0.1210(6) 0.23669(18) 0.0381(7) Uani d . 1
C C12 0.3269(4) -0.0894(6) 0.2029(2) 0.0411(7) Uani d . 1
C C13 0.5092(5) -0.1473(6) 0.20540(19) 0.0411(8) Uani d . 1
C C14 0.6469(4) -0.0454(6) 0.2510(2) 0.0413(8) Uani d . 1
C C15 0.7868(5) -0.3021(8) 0.2027(3) 0.0594(11) Uani d . 1
H H15A 0.8367 -0.4200 0.2323 0.071 Uiso calc R 1
H H15B 0.8482 -0.2829 0.1591 0.071 Uiso calc R 1
C C16 0.5818(5) -0.3271(7) 0.1700(2) 0.0492(9) Uani d . 1
H H16A 0.5408 -0.4475 0.1932 0.059 Uiso calc R 1
C C17 0.7590(7) 0.7632(10) 0.4740(3) 0.0744(14) Uani d . 1
H H17A 0.7246 0.8801 0.4993 0.112 Uiso calc R 1
H H17B 0.8398 0.8000 0.4402 0.112 Uiso calc R 1
H H17C 0.8195 0.6714 0.5140 0.112 Uiso calc R 1
C C18 0.2410(5) 0.2579(8) 0.1611(2) 0.0535(10) Uani d . 1
H H18A 0.2319 0.3943 0.1785 0.064 Uiso calc R 1
H H18B 0.3374 0.2530 0.1317 0.064 Uiso calc R 1
C C19 0.0595(8) 0.1996(11) 0.1043(3) 0.054(2) Uani d D 1
C C20 0.0820(13) 0.1231(13) 0.0285(3) 0.065(3) Uani d . 1
H H20A -0.0350 0.0875 -0.0037 0.095 Uiso calc R 1
H H20B 0.1590 0.0076 0.0373 0.095 Uiso calc R 1
H H20C 0.1369 0.2233 0.0016 0.095 Uiso calc R 1
C C21 0.5262(7) -0.3411(14) 0.0797(3) 0.070(2) Uani d . 1
H H21A 0.3964 -0.3570 0.0637 0.108 Uiso calc R 1
H H21B 0.5853 -0.4536 0.0618 0.108 Uiso calc R 1
H H21C 0.5619 -0.2217 0.0565 0.108 Uiso calc R 1

loop_
_atom_site_aniso_label
_atom_site_aniso_U_11
_atom_site_aniso_U_22
_atom_site_aniso_U_33
_atom_site_aniso_U_12
_atom_site_aniso_U_13
_atom_site_aniso_U_23
O1 0.0318(10) 0.0511(17) 0.0654(15) 0.0002(11) 0.0091(10) -0.0154(14)
O2 0.0326(10) 0.0500(16) 0.0641(14) -0.0018(11) 0.0173(10) 0.0004(13)
O3 0.033(2) 0.0560(7) 0.0676(5) 0.007(3) -0.008(2) 0.021(5)
O4 0.0369(12) 0.0506(18) 0.0808(19) -0.0107(12) 0.0092(11) -0.0142(15)
C1 0.0463(18) 0.046(2) 0.0527(19) 0.0074(17) 0.0138(15) 0.0043(16)
C2 0.063(2) 0.056(3) 0.0549(19) 0.011(2) 0.0197(17) 0.004(2)
C3 0.074(2) 0.048(2) 0.0497(18) 0.007(2) 0.0200(17) -0.0043(18)
C4 0.067(2) 0.047(2) 0.0408(16) -0.0066(19) 0.0102(15) -0.0076(17)
C5 0.0529(18) 0.043(2) 0.0352(14) -0.0059(16) 0.0067(13) -0.0026(14)
C6 0.0405(16) 0.067(3) 0.0482(18) -0.0115(19) 0.0004(14) -0.0127(19)
C7 0.0341(15) 0.060(3) 0.0536(18) -0.0051(17) 0.0061(13) -0.0124(18)
C8 0.0317(13) 0.043(2) 0.0418(14) -0.0054(13) 0.0081(11) -0.0031(14)
C9 0.0297(13) 0.044(2) 0.0374(13) -0.0034(14) 0.0075(10) 0.0007(13)
C10 0.0427(15) 0.045(2) 0.0359(14) -0.0027(16) 0.0094(12) 0.0011(15)
C11 0.0257(12) 0.0423(19) 0.0469(15) -0.0051(13) 0.0093(11) -0.0034(14)
C12 0.0318(13) 0.046(2) 0.0454(16) -0.0058(14) 0.0070(12) 0.0001(15)
C13 0.0410(15) 0.040(2) 0.0442(16) -0.0061(14) 0.0136(13) -0.0055(14)
C14 0.0329(14) 0.046(2) 0.0464(16) -0.0019(14) 0.0113(12) -0.0002(15)
C15 0.0406(18) 0.058(3) 0.081(3) -0.0031(19) 0.0167(17) -0.019(2)
C16 0.0411(16) 0.051(2) 0.0569(18) -0.0061(16) 0.0140(14) -0.0097(18)
C17 0.084(3) 0.072(3) 0.063(2) -0.013(3) 0.007(2) -0.028(3)
C18 0.053(2) 0.053(2) 0.0493(18) -0.0112(18) 0.0017(15) 0.0035(18)
C19 0.054(4) 0.064(4) 0.068(3) -0.0018(3) -0.0041(3) 0.0026(3)
C20 0.065(9) 0.068(6) 0.053(3) -0.0015(6) -0.0015(4) -0.0029(4)
C21 0.070(3) 0.075(6) 0.056(2) 0.0016(4) 0.0059(2) -0.0023(3)

loop_
_atom_type_symbol
_atom_type_description
_atom_type_scat_dispersion_real
_atom_type_scat_dispersion_imag
_atom_type_scat_source
C C 0.0033 0.0016 'International Tables Vol C Tables 4.2.6.8 and 6.1.1.4'
H H 0.0000 0.0000 'International Tables Vol C Tables 4.2.6.8 and 6.1.1.4'
O O 0.0106 0.0060 'International Tables Vol C Tables 4.2.6.8 and 6.1.1.4'

loop_
_geom_angle_atom_site_label_1
_geom_angle_atom_site_label_2
_geom_angle_atom_site_label_3
_geom_angle
_geom_angle_publ_flag
C14 O1 C15 106.7(3) yes
C11 O2 H2A 109.5 ?
C2 C1 C10 121.1(4) ?
C2 C1 H1A 119.4 ?
C10 C1 H1A 119.4 ?
C1 C2 C3 121.3(4) ?
C1 C2 H2B 119.3 ?
C3 C2 H2B 119.3 ?
C4 C3 C2 121.3(4) ?
C4 C3 H3B 119.4 ?
C2 C3 H3B 119.4 ?
C3 C4 C5 118.9(4) ?
C3 C4 C17 120.2(4) ?
C5 C4 C17 120.9(4) ?
C6 C5 C4 121.0(3) ?
C6 C5 C10 118.5(3) ?
C4 C5 C10 120.5(3) ?
C7 C6 C5 121.9(3) ?
C7 C6 H6A 119.1 ?
C5 C6 H6A 119.1 ?
C6 C7 C8 119.8(3) ?
C6 C7 H7A 120.1 ?
C8 C7 H7A 120.1 ?
C9 C8 C7 121.1(3) ?
C9 C8 C14 118.5(3) ?
C7 C8 C14 120.4(3) ?
C8 C9 C10 119.2(3) ?
C8 C9 C11 119.4(3) ?
C10 C9 C11 121.2(3) ?
C9 C10 C1 123.7(3) ?
C9 C10 C5 119.4(3) ?
C1 C10 C5 116.9(4) ?
O2 C11 C9 109.3(2) ?
O2 C11 C12 106.6(3) ?
C9 C11 C12 115.8(3) ?
O2 C11 C18 112.4(3) ?
C9 C11 C18 108.0(3) ?
C12 C11 C18 104.8(3) ?
O4 C12 C13 125.7(4) yes
O4 C12 C11 116.8(3) yes
C13 C12 C11 117.5(3) ?
C14 C13 C12 119.7(3) ?
C14 C13 C16 110.1(3) ?
C12 C13 C16 129.9(3) ?
C13 C14 O1 114.4(3) ?
C13 C14 C8 126.6(3) ?
O1 C14 C8 118.9(3) ?
O1 C15 C16 107.7(3) ?
O1 C15 H15A 110.2 ?
C16 C15 H15A 110.2 ?
O1 C15 H15B 110.2 ?
C16 C15 H15B 110.2 ?
H15A C15 H15B 108.5 ?
C13 C16 C21 114.8(4) ?
C13 C16 C15 100.9(3) ?
C21 C16 C15 114.2(3) ?
C13 C16 H16A 108.9 ?
C21 C16 H16A 108.9 ?
C15 C16 H16A 108.9 ?
C4 C17 H17A 109.5 ?
C4 C17 H17B 109.5 ?
H17A C17 H17B 109.5 ?
C4 C17 H17C 109.5 ?
H17A C17 H17C 109.5 ?
H17B C17 H17C 109.5 ?
C19 C18 C11 114.0(4) ?
C19 C18 H18A 108.8 ?
C11 C18 H18A 108.8 ?
C19 C18 H18B 108.8 ?
C11 C18 H18B 108.8 ?
H18A C18 H18B 107.7 ?
O3 C19 C20 125.9(6) yes
O3 C19 C18 120.7(6) yes
C20 C19 C18 113.4(6) ?
C19 C20 H20A 109.5 ?
C19 C20 H20B 109.5 ?
H20A C20 H20B 109.5 ?
C19 C20 H20C 109.5 ?
H20A C20 H20C 109.5 ?
H20B C20 H20C 109.5 ?
C16 C21 H21A 109.5 ?
C16 C21 H21B 109.5 ?
H21A C21 H21B 109.5 ?
C16 C21 H21C 109.5 ?
H21A C21 H21C 109.5 ?
H21B C21 H21C 109.5 ?

loop_
_geom_bond_atom_site_label_1
_geom_bond_atom_site_label_2
_geom_bond_distance
_geom_bond_publ_flag
O1 C14 1.356(4) yes
O1 C15 1.473(5) yes
O2 C11 1.413(3) yes
O2 H2A 0.8200 ?
O3 C19 1.293(8) yes
O4 C12 1.231(4) yes
C1 C2 1.363(6) ?
C1 C10 1.438(5) ?
C1 H1A 0.9300 ?
C2 C3 1.398(7) ?
C2 H2B 0.9300 ?
C3 C4 1.377(6) ?
C3 H3B 0.9300 ?
C4 C5 1.437(6) ?
C4 C17 1.496(6) ?
C5 C6 1.419(6) ?
C5 C10 1.442(5) ?
C6 C7 1.362(6) ?
C6 H6A 0.9300 ?
C7 C8 1.424(4) ?
C7 H7A 0.9300 ?
C8 C9 1.394(4) ?
C8 C14 1.446(5) ?
C9 C10 1.430(5) ?
C9 C11 1.519(4) ?
C11 C12 1.565(5) ?
C11 C18 1.569(5) ?
C12 C13 1.416(4) ?
C13 C14 1.340(5) ?
C13 C16 1.507(6) ?
C15 C16 1.529(5) ?
C15 H15A 0.9700 ?
C15 H15B 0.9700 ?
C16 C21 1.516(5) ?
C16 H16A 0.9800 ?
C17 H17A 0.9600 ?
C17 H17B 0.9600 ?
C17 H17C 0.9600 ?
C18 C19 1.542(6) ?
C18 H18A 0.9700 ?
C18 H18B 0.9700 ?
C19 C20 1.442(9) ?
C20 H20A 0.9600 ?
C20 H20B 0.9600 ?
C20 H20C 0.9600 ?
C21 H21A 0.9600 ?
C21 H21B 0.9600 ?
C21 H21C 0.9600 ?

loop_
_geom_hbond_atom_site_label_D
_geom_hbond_atom_site_label_H
_geom_hbond_atom_site_label_A
_geom_hbond_distance_DH
_geom_hbond_distance_HA
_geom_hbond_distance_DA
_geom_hbond_angle_DHA
O2 H2A O3 0.82 2.24 2.969(6) 148

loop_
_geom_torsion_atom_site_label_1
_geom_torsion_atom_site_label_2
_geom_torsion_atom_site_label_3
_geom_torsion_atom_site_label_4
_geom_torsion
C10 C1 C2 C3 -2.1(6)
C1 C2 C3 C4 1.0(6)
C2 C3 C4 C5 -0.5(6)
C2 C3 C4 C17 -179.7(4)
C3 C4 C5 C6 179.6(4)
C17 C4 C5 C6 -1.2(6)
C3 C4 C5 C10 1.3(5)
C17 C4 C5 C10 -179.5(4)
C4 C5 C6 C7 -176.9(4)
C10 C5 C6 C7 1.3(6)
C5 C6 C7 C8 0.6(6)
C6 C7 C8 C9 -2.6(6)
C6 C7 C8 C14 178.3(4)
C7 C8 C9 C10 2.5(5)
C14 C8 C9 C10 -178.3(3)
C7 C8 C9 C11 177.6(3)
C14 C8 C9 C11 -3.2(5)
C8 C9 C10 C1 178.7(3)
C11 C9 C10 C1 3.7(5)
C8 C9 C10 C5 -0.6(4)
C11 C9 C10 C5 -175.6(3)
C2 C1 C10 C9 -176.5(3)
C2 C1 C10 C5 2.8(5)
C6 C5 C10 C9 -1.3(5)
C4 C5 C10 C9 177.0(3)
C6 C5 C10 C1 179.3(3)
C4 C5 C10 C1 -2.4(5)
C8 C9 C11 O2 134.0(3)
C10 C9 C11 O2 -51.0(4)
C8 C9 C11 C12 13.6(4)
C10 C9 C11 C12 -171.4(3)
C8 C9 C11 C18 -103.5(4)
C10 C9 C11 C18 71.5(4)
O2 C11 C12 O4 40.8(4)
C9 C11 C12 O4 162.7(3)
C18 C11 C12 O4 -78.5(3)
O2 C11 C12 C13 -141.2(3)
C9 C11 C12 C13 -19.3(4)
C18 C11 C12 C13 99.5(3)
O4 C12 C13 C14 -167.5(4)
C11 C12 C13 C14 14.7(5)
O4 C12 C13 C16 5.3(6)
C11 C12 C13 C16 -172.5(3)
C12 C13 C14 O1 173.1(3)
C16 C13 C14 O1 -1.0(4)
C12 C13 C14 C8 -3.8(6)
C16 C13 C14 C8 -177.9(3)
C15 O1 C14 C13 3.3(4)
C15 O1 C14 C8 -179.6(3)
C9 C8 C14 C13 -2.6(5)
C7 C8 C14 C13 176.7(4)
C9 C8 C14 O1 -179.4(3)
C7 C8 C14 O1 -0.2(5)
C14 O1 C15 C16 -4.2(4)
C14 C13 C16 C21 -124.9(4)
C12 C13 C16 C21 61.8(6)
C14 C13 C16 C15 -1.7(4)
C12 C13 C16 C15 -175.0(4)
O1 C15 C16 C13 3.4(4)
O1 C15 C16 C21 127.1(5)
O2 C11 C18 C19 -51.0(5)
C9 C11 C18 C19 -171.6(4)
C12 C11 C18 C19 64.4(5)
C11 C18 C19 O3 69.5(8)
C11 C18 C19 C20 -112.0(6)

loop_
_cod_related_entry_id
_cod_related_entry_database
_cod_related_entry_code
1 ChemSpider 2340706
